data_4036083
loop_
_publ_author_name
'Brosius, Victor'
'M\"uller, Matthias'
'Borstelmann, Jan'
'Rominger, Frank'
'Freudenberg, Jan'
'Bunz, Uwe H. F.'

_publ_section_title
;
 Azaacenodibenzosuberones.
;
_journal_name_full 'The Journal of organic chemistry'
_journal_paper_doi 10.1021/acs.joc.9b02756
_journal_year 2019
_chemical_formula_sum 'C43 H52 N2 O Si2'
_chemical_formula_weight 669.04
_chemical_name_common '3a in manuscript'
_space_group_crystal_system monoclinic
_space_group_IT_number 15
_space_group_name_Hall '-C 2yc'
_space_group_name_H-M_alt 'C 1 2/c 1'
_atom_sites_solution_hydrogens geom
_audit_creation_method SHELXL-2018/3
_cell_angle_alpha 90
_cell_angle_beta 103.9627(13)
_cell_angle_gamma 90
_cell_formula_units_Z 8
_cell_length_a 40.1168(11)
_cell_length_b 13.5455(4)
_cell_length_c 15.0921(5)
_cell_measurement_reflns_used 3513
_cell_measurement_temperature 200(2)
_cell_measurement_theta_max 21.36
_cell_measurement_theta_min 2.17
_cell_volume 7958.8(4)
_computing_cell_refinement 'Bruker SAINT'
_computing_data_collection 'Bruker APEX2'
_computing_data_reduction 'Bruker SAINT'
_computing_molecular_graphics 'Bruker SHELXTL'
_computing_publication_material 'Bruker SHELXTL'
_computing_structure_refinement 'SHELXL-2018/3 (Sheldrick, 2018)'
_computing_structure_solution 'SHELXT-2014 (Sheldrick 2014)'
_diffrn_ambient_temperature 200(2)
_diffrn_measured_fraction_theta_full 0.999
_diffrn_measured_fraction_theta_max 0.999
_diffrn_measurement_device_type 'Bruker APEX-II Quazar area detector'
_diffrn_measurement_method '\f and \w scans'
_diffrn_radiation_type MoK\a
_diffrn_radiation_wavelength 0.71073
_diffrn_reflns_av_R_equivalents 0.0832
_diffrn_reflns_av_unetI/netI 0.0637
_diffrn_reflns_Laue_measured_fraction_full 0.999
_diffrn_reflns_Laue_measured_fraction_max 0.999
_diffrn_reflns_limit_h_max 47
_diffrn_reflns_limit_h_min -47
_diffrn_reflns_limit_k_max 16
_diffrn_reflns_limit_k_min -16
_diffrn_reflns_limit_l_max 17
_diffrn_reflns_limit_l_min -17
_diffrn_reflns_number 34853
_diffrn_reflns_point_group_measured_fraction_full 0.999
_diffrn_reflns_point_group_measured_fraction_max 0.999
_diffrn_reflns_theta_full 25.026
_diffrn_reflns_theta_max 25.026
_diffrn_reflns_theta_min 1.592
_diffrn_source 'ImuS microsource'
_exptl_absorpt_coefficient_mu 0.122
_exptl_absorpt_correction_T_max 0.9579
_exptl_absorpt_correction_T_min 0.8964
_exptl_absorpt_correction_type multi-scan
_exptl_absorpt_process_details
;
Sheldrick, G. M. (2008). <i>SADABS</i>. University of G\"ottingen, Germany.
;
_exptl_crystal_colour yellow
_exptl_crystal_density_diffrn 1.117
_exptl_crystal_description brick
_exptl_crystal_F_000 2880
_exptl_crystal_size_max 0.124
_exptl_crystal_size_mid 0.117
_exptl_crystal_size_min 0.080
_refine_diff_density_max 0.345
_refine_diff_density_min -0.307
_refine_diff_density_rms 0.047
_refine_ls_extinction_method none
_refine_ls_goodness_of_fit_ref 1.033
_refine_ls_hydrogen_treatment constr
_refine_ls_matrix_type full
_refine_ls_number_parameters 470
_refine_ls_number_reflns 7016
_refine_ls_number_restraints 489
_refine_ls_restrained_S_all 1.129
_refine_ls_R_factor_all 0.1183
_refine_ls_R_factor_gt 0.0631
_refine_ls_shift/su_max 0.000
_refine_ls_shift/su_mean 0.000
_refine_ls_structure_factor_coef Fsqd
_refine_ls_weighting_details 'w=1/[\s^2^(Fo^2^)+(0.0680P)^2^+9.5860P] where P=(Fo^2^+2Fc^2^)/3'
_refine_ls_weighting_scheme calc
_refine_ls_wR_factor_gt 0.1484
_refine_ls_wR_factor_ref 0.1804
_reflns_Friedel_coverage 0.000
_reflns_number_gt 4055
_reflns_number_total 7016
_reflns_threshold_expression 'I > 2\s(I)'
_cod_data_source_file jo9b02756_si_002.cif
_cod_data_source_block vb16
_cod_original_sg_symbol_H-M 'C 2/c'
_cod_database_code 4036083
_shelx_shelxl_version_number 2018/3
_shelx_space_group_comment
; 
The symmetry employed for this shelxl refinement is uniquely defined 
by the following loop, which should always be used as a source of 
symmetry information in preference to the above space-group names. 
They are only intended as comments. 
;
_shelx_estimated_absorpt_t_min 0.985
_shelx_estimated_absorpt_t_max 0.990

loop_
_space_group_symop_operation_xyz
'x, y, z'
'-x, y, -z+1/2'
'x+1/2, y+1/2, z'
'-x+1/2, y+1/2, -z+1/2'
'-x, -y, -z'
'x, -y, z-1/2'
'-x+1/2, -y+1/2, -z'
'x+1/2, -y+1/2, z-1/2'

loop_
_atom_site_label
_atom_site_type_symbol
_atom_site_fract_x
_atom_site_fract_y
_atom_site_fract_z
_atom_site_U_iso_or_equiv
_atom_site_adp_type
_atom_site_occupancy
_atom_site_site_symmetry_order
_atom_site_calc_flag
_atom_site_refinement_flags_posn
_atom_site_refinement_flags_adp
_atom_site_refinement_flags_occupancy
_atom_site_disorder_assembly
_atom_site_disorder_group
Si1 Si 0.28383(3) 1.07266(9) 0.34206(8) 0.0700(4) Uani 1 1 d D . . . .
Si2 Si 0.39886(3) 0.44008(7) 0.85547(7) 0.0578(3) Uani 1 1 d D . . . .
C1 C 0.30536(8) 0.9012(3) 0.4727(2) 0.0463(8) Uani 1 1 d D . . . .
C2 C 0.29404(8) 0.9679(3) 0.4211(2) 0.0551(9) Uani 1 1 d D . . . .
C3 C 0.36077(8) 0.5921(2) 0.7215(2) 0.0468(8) Uani 1 1 d D . . . .
C4 C 0.37399(8) 0.5272(2) 0.7727(2) 0.0511(9) Uani 1 1 d D . . . .
C11 C 0.31905(7) 0.8232(2) 0.5347(2) 0.0399(7) Uani 1 1 d D . . . .
C12 C 0.35274(7) 0.8321(2) 0.59281(19) 0.0366(7) Uani 1 1 d D . . . .
N13 N 0.37197(6) 0.91285(18) 0.58585(16) 0.0372(6) Uani 1 1 d D . . . .
C14 C 0.40284(7) 0.9207(2) 0.64122(19) 0.0367(7) Uani 1 1 d D . . . .
C15 C 0.42216(7) 1.0097(2) 0.6249(2) 0.0381(7) Uani 1 1 d D . . . .
C16 C 0.41701(8) 1.0428(2) 0.5357(2) 0.0441(8) Uani 1 1 d D . . . .
H16 H 0.402804 1.005617 0.487778 0.053 Uiso 1 1 calc R U . . .
C17 C 0.43211(8) 1.1289(2) 0.5149(2) 0.0526(9) Uani 1 1 d D . . . .
H17 H 0.428787 1.149271 0.453189 0.063 Uiso 1 1 calc R U . . .
C18 C 0.45195(9) 1.1848(3) 0.5841(3) 0.0587(10) Uani 1 1 d D . . . .
H18 H 0.462299 1.244034 0.570181 0.070 Uiso 1 1 calc R U . . .
C19 C 0.45675(8) 1.1547(2) 0.6731(3) 0.0537(9) Uani 1 1 d D . . . .
H19 H 0.469784 1.194775 0.720687 0.064 Uiso 1 1 calc R U . . .
C20 C 0.44275(7) 1.0661(2) 0.6948(2) 0.0423(8) Uani 1 1 d D . . . .
C21 C 0.45186(8) 1.0382(3) 0.7930(2) 0.0495(8) Uani 1 1 d D . . . .
O21 O 0.45326(7) 1.1011(2) 0.85176(18) 0.0708(8) Uani 1 1 d D . . . .
C22 C 0.46452(8) 0.9368(2) 0.8186(2) 0.0445(8) Uani 1 1 d D . . . .
C23 C 0.49410(8) 0.9306(3) 0.8896(2) 0.0535(9) Uani 1 1 d D . . . .
H23 H 0.504048 0.989473 0.918609 0.064 Uiso 1 1 calc R U . . .
C24 C 0.50905(9) 0.8421(3) 0.9184(2) 0.0613(10) Uani 1 1 d D . . . .
H24 H 0.529349 0.839675 0.966281 0.074 Uiso 1 1 calc R U . . .
C25 C 0.49438(9) 0.7557(3) 0.8772(2) 0.0609(10) Uani 1 1 d D . . . .
H25 H 0.504685 0.693733 0.896665 0.073 Uiso 1 1 calc R U . . .
C26 C 0.46464(8) 0.7599(3) 0.8077(2) 0.0533(9) Uani 1 1 d D . . . .
H26 H 0.454539 0.700386 0.780561 0.064 Uiso 1 1 calc R U . . .
C27 C 0.44937(7) 0.8495(2) 0.77691(19) 0.0397(7) Uani 1 1 d D . . . .
C28 C 0.41559(7) 0.8465(2) 0.70858(19) 0.0372(7) Uani 1 1 d D . . . .
N29 N 0.39753(6) 0.76575(18) 0.71292(16) 0.0383(6) Uani 1 1 d D . . . .
C30 C 0.36612(7) 0.7566(2) 0.65527(19) 0.0356(7) Uani 1 1 d D . . . .
C31 C 0.34617(7) 0.6704(2) 0.6597(2) 0.0406(7) Uani 1 1 d D . . . .
C32 C 0.31397(8) 0.6635(2) 0.6026(2) 0.0486(8) Uani 1 1 d D . . . .
H32 H 0.300439 0.606484 0.605072 0.058 Uiso 1 1 calc R U . . .
C33 C 0.30070(8) 0.7388(2) 0.5410(2) 0.0469(8) Uani 1 1 d D . . . .
H33 H 0.278351 0.731544 0.502239 0.056 Uiso 1 1 calc R U . . .
C41 C 0.31107(15) 1.0495(5) 0.2573(4) 0.100(2) Uani 0.779(4) 1 d D . P A 1
H41 H 0.307508 1.106873 0.214340 0.120 Uiso 0.779(4) 1 calc R U P A 1
C42 C 0.2973(2) 0.9563(6) 0.1997(4) 0.138(3) Uani 0.779(4) 1 d D . P A 1
H42A H 0.272633 0.963528 0.173278 0.207 Uiso 0.779(4) 1 calc R U P A 1
H42B H 0.309273 0.949040 0.150500 0.207 Uiso 0.779(4) 1 calc R U P A 1
H42C H 0.301487 0.897760 0.238899 0.207 Uiso 0.779(4) 1 calc R U P A 1
C43 C 0.3491(2) 1.0431(11) 0.3000(9) 0.179(7) Uani 0.779(4) 1 d D . P A 1
H43A H 0.356648 1.103090 0.335503 0.268 Uiso 0.779(4) 1 calc R U P A 1
H43B H 0.353799 0.985458 0.340262 0.268 Uiso 0.779(4) 1 calc R U P A 1
H43C H 0.361586 1.036738 0.251863 0.268 Uiso 0.779(4) 1 calc R U P A 1
C44 C 0.29894(16) 1.1890(4) 0.4107(4) 0.102(2) Uani 0.779(4) 1 d D . P A 1
H44 H 0.280682 1.199940 0.444570 0.123 Uiso 0.779(4) 1 calc R U P A 1
C45 C 0.2969(3) 1.2818(5) 0.3533(6) 0.185(5) Uani 0.779(4) 1 d D . P A 1
H45A H 0.275562 1.281175 0.305124 0.278 Uiso 0.779(4) 1 calc R U P A 1
H45B H 0.297188 1.340003 0.392099 0.278 Uiso 0.779(4) 1 calc R U P A 1
H45C H 0.316591 1.284272 0.325572 0.278 Uiso 0.779(4) 1 calc R U P A 1
C46 C 0.33067(17) 1.1866(5) 0.4843(5) 0.109(2) Uani 0.779(4) 1 d D . P A 1
H46A H 0.331196 1.125907 0.520032 0.164 Uiso 0.779(4) 1 calc R U P A 1
H46B H 0.350657 1.188230 0.457715 0.164 Uiso 0.779(4) 1 calc R U P A 1
H46C H 0.331253 1.243961 0.524242 0.164 Uiso 0.779(4) 1 calc R U P A 1
C47 C 0.23785(12) 1.0753(4) 0.2885(4) 0.086(2) Uani 0.779(4) 1 d D . P A 1
H47 H 0.231228 1.005615 0.270755 0.104 Uiso 0.779(4) 1 calc R U P A 1
C48 C 0.22884(17) 1.1359(6) 0.1987(5) 0.143(4) Uani 0.779(4) 1 d D . P A 1
H48A H 0.242984 1.113215 0.158013 0.214 Uiso 0.779(4) 1 calc R U P A 1
H48B H 0.204508 1.126758 0.168627 0.214 Uiso 0.779(4) 1 calc R U P A 1
H48C H 0.233351 1.206023 0.212565 0.214 Uiso 0.779(4) 1 calc R U P A 1
C49 C 0.21723(14) 1.1046(5) 0.3575(5) 0.094(2) Uani 0.779(4) 1 d D . P A 1
H49A H 0.224256 1.063445 0.412221 0.141 Uiso 0.779(4) 1 calc R U P A 1
H49B H 0.221524 1.174170 0.374161 0.141 Uiso 0.779(4) 1 calc R U P A 1
H49C H 0.192682 1.094905 0.330223 0.141 Uiso 0.779(4) 1 calc R U P A 1
C51 C 0.39764(14) 0.4901(3) 0.9712(3) 0.0916(15) Uani 1 1 d D . . . .
H51 H 0.410747 0.443716 1.018544 0.110 Uiso 1 1 calc R U . . .
C52 C 0.36085(17) 0.4953(4) 0.9819(3) 0.122(2) Uani 1 1 d D . . . .
H52A H 0.350190 0.429963 0.970705 0.184 Uiso 1 1 calc R U . . .
H52B H 0.360978 0.516704 1.044022 0.184 Uiso 1 1 calc R U . . .
H52C H 0.347747 0.542639 0.937877 0.184 Uiso 1 1 calc R U . . .
C53 C 0.41450(17) 0.5918(4) 0.9886(4) 0.140(3) Uani 1 1 d D . . . .
H53A H 0.438129 0.588044 0.981646 0.211 Uiso 1 1 calc R U . . .
H53B H 0.401468 0.639306 0.944581 0.211 Uiso 1 1 calc R U . . .
H53C H 0.414699 0.613371 1.050727 0.211 Uiso 1 1 calc R U . . .
C54 C 0.37678(11) 0.3170(3) 0.8365(3) 0.0685(11) Uani 1 1 d D . . . .
H54 H 0.352399 0.330296 0.838018 0.082 Uiso 1 1 calc R U . . .
C55 C 0.38994(14) 0.2426(3) 0.9125(3) 0.0996(16) Uani 1 1 d D . . . .
H55A H 0.390678 0.273462 0.971692 0.149 Uiso 1 1 calc R U . . .
H55B H 0.374530 0.185437 0.904176 0.149 Uiso 1 1 calc R U . . .
H55C H 0.413070 0.221091 0.910568 0.149 Uiso 1 1 calc R U . . .
C56 C 0.37502(13) 0.2736(3) 0.7429(3) 0.0958(15) Uani 1 1 d D . . . .
H56A H 0.366463 0.323711 0.696043 0.144 Uiso 1 1 calc R U . . .
H56B H 0.398009 0.252413 0.739232 0.144 Uiso 1 1 calc R U . . .
H56C H 0.359469 0.216760 0.732839 0.144 Uiso 1 1 calc R U . . .
C57 C 0.44332(11) 0.4468(5) 0.8388(4) 0.125(2) Uani 1 1 d D . . . .
H57 H 0.450586 0.514323 0.862700 0.150 Uiso 1 1 calc R U . . .
C58 C 0.46935(12) 0.3829(5) 0.9015(5) 0.154(3) Uani 1 1 d D . . . .
H58A H 0.464731 0.382625 0.962375 0.231 Uiso 1 1 calc R U . . .
H58B H 0.467845 0.315427 0.877528 0.231 Uiso 1 1 calc R U . . .
H58C H 0.492442 0.409105 0.905519 0.231 Uiso 1 1 calc R U . . .
C59 C 0.44733(15) 0.4534(6) 0.7472(4) 0.153(3) Uani 1 1 d D . . . .
H59A H 0.429411 0.496215 0.711229 0.229 Uiso 1 1 calc R U . . .
H59B H 0.469967 0.481030 0.747900 0.229 Uiso 1 1 calc R U . . .
H59C H 0.445371 0.387352 0.719909 0.229 Uiso 1 1 calc R U . . .
C41B C 0.2535(5) 1.1490(14) 0.3918(15) 0.145(11) Uiso 0.221(4) 1 d D . P A 2
H41B H 0.269958 1.183155 0.442999 0.175 Uiso 0.221(4) 1 calc R U P A 2
C42B C 0.2355(8) 1.2363(19) 0.338(2) 0.190(16) Uiso 0.221(4) 1 d D . P A 2
H42D H 0.250955 1.268076 0.305362 0.285 Uiso 0.221(4) 1 calc R U P A 2
H42E H 0.214801 1.213402 0.293916 0.285 Uiso 0.221(4) 1 calc R U P A 2
H42F H 0.229025 1.283836 0.379859 0.285 Uiso 0.221(4) 1 calc R U P A 2
C43B C 0.2296(6) 1.0994(18) 0.4426(18) 0.120(9) Uiso 0.221(4) 1 d D . P A 2
H43D H 0.241386 1.042984 0.477262 0.180 Uiso 0.221(4) 1 calc R U P A 2
H43E H 0.223174 1.146771 0.484548 0.180 Uiso 0.221(4) 1 calc R U P A 2
H43F H 0.208950 1.076337 0.398604 0.180 Uiso 0.221(4) 1 calc R U P A 2
C44B C 0.2584(4) 1.0121(13) 0.2294(9) 0.087(6) Uiso 0.221(4) 1 d D . P A 2
H44B H 0.276214 0.968490 0.213427 0.104 Uiso 0.221(4) 1 calc R U P A 2
C45B C 0.2488(8) 1.078(2) 0.1466(14) 0.145(11) Uiso 0.221(4) 1 d D . P A 2
H45D H 0.267655 1.124432 0.146789 0.217 Uiso 0.221(4) 1 calc R U P A 2
H45E H 0.244555 1.037985 0.091069 0.217 Uiso 0.221(4) 1 calc R U P A 2
H45F H 0.228007 1.115475 0.148166 0.217 Uiso 0.221(4) 1 calc R U P A 2
C46B C 0.2308(8) 0.941(2) 0.232(2) 0.23(2) Uiso 0.221(4) 1 d D . P A 2
H46D H 0.237859 0.899185 0.286872 0.338 Uiso 0.221(4) 1 calc R U P A 2
H46E H 0.209793 0.976708 0.234791 0.338 Uiso 0.221(4) 1 calc R U P A 2
H46F H 0.226341 0.899218 0.177695 0.338 Uiso 0.221(4) 1 calc R U P A 2
C47B C 0.3245(4) 1.1242(14) 0.3260(17) 0.155(12) Uiso 0.221(4) 1 d D . P A 2
H47B H 0.318661 1.164818 0.269037 0.186 Uiso 0.221(4) 1 calc R U P A 2
C48B C 0.3489(5) 1.0418(17) 0.310(2) 0.053(7) Uiso 0.221(4) 1 d D . P A 2
H48D H 0.337182 1.000451 0.259056 0.080 Uiso 0.221(4) 1 calc R U P A 2
H48E H 0.369406 1.071271 0.296870 0.080 Uiso 0.221(4) 1 calc R U P A 2
H48F H 0.355649 1.001116 0.365634 0.080 Uiso 0.221(4) 1 calc R U P A 2
C49B C 0.3391(7) 1.193(2) 0.403(2) 0.163(13) Uiso 0.221(4) 1 d D . P A 2
H49D H 0.321931 1.242521 0.407600 0.245 Uiso 0.221(4) 1 calc R U P A 2
H49E H 0.345693 1.155391 0.459873 0.245 Uiso 0.221(4) 1 calc R U P A 2
H49F H 0.359451 1.225546 0.391109 0.245 Uiso 0.221(4) 1 calc R U P A 2

loop_
_atom_site_aniso_label
_atom_site_aniso_U_11
_atom_site_aniso_U_22
_atom_site_aniso_U_33
_atom_site_aniso_U_23
_atom_site_aniso_U_13
_atom_site_aniso_U_12
Si1 0.0632(7) 0.0765(8) 0.0648(7) 0.0342(6) 0.0044(6) 0.0094(6)
Si2 0.0573(6) 0.0500(6) 0.0604(7) 0.0222(5) 0.0029(5) 0.0008(5)
C1 0.0349(17) 0.057(2) 0.043(2) 0.0032(17) 0.0027(15) 0.0014(16)
C2 0.0420(19) 0.070(2) 0.049(2) 0.0143(19) 0.0019(16) 0.0040(17)
C3 0.0495(19) 0.0425(19) 0.045(2) 0.0035(16) 0.0061(16) -0.0041(16)
C4 0.053(2) 0.045(2) 0.052(2) 0.0045(17) 0.0054(17) -0.0057(16)
C11 0.0339(16) 0.0499(19) 0.0338(17) 0.0056(15) 0.0041(13) 0.0044(14)
C12 0.0383(16) 0.0423(18) 0.0294(16) 0.0009(14) 0.0084(13) 0.0019(14)
N13 0.0357(13) 0.0416(15) 0.0327(14) 0.0027(11) 0.0051(11) 0.0018(11)
C14 0.0381(17) 0.0422(18) 0.0300(17) -0.0008(14) 0.0085(14) 0.0032(14)
C15 0.0338(16) 0.0414(18) 0.0394(19) 0.0052(14) 0.0092(14) 0.0056(14)
C16 0.0399(17) 0.0467(19) 0.045(2) 0.0058(16) 0.0087(15) 0.0019(15)
C17 0.053(2) 0.053(2) 0.054(2) 0.0155(18) 0.0164(17) 0.0058(17)
C18 0.053(2) 0.046(2) 0.078(3) 0.010(2) 0.017(2) 0.0001(17)
C19 0.0432(19) 0.044(2) 0.072(3) -0.0044(18) 0.0100(18) -0.0004(16)
C20 0.0352(16) 0.0459(19) 0.045(2) -0.0005(15) 0.0082(14) 0.0019(14)
C21 0.0399(18) 0.058(2) 0.049(2) -0.0098(18) 0.0071(16) -0.0058(16)
O21 0.0773(18) 0.0746(18) 0.0561(16) -0.0240(15) 0.0077(13) -0.0010(14)
C22 0.0385(17) 0.064(2) 0.0310(17) 0.0020(16) 0.0089(14) -0.0052(16)
C23 0.0440(19) 0.075(3) 0.037(2) 0.0050(18) 0.0012(16) -0.0113(18)
C24 0.0409(19) 0.098(3) 0.038(2) 0.014(2) -0.0036(16) -0.007(2)
C25 0.049(2) 0.076(3) 0.051(2) 0.021(2) -0.0011(18) 0.013(2)
C26 0.051(2) 0.060(2) 0.043(2) 0.0075(17) 0.0006(16) 0.0049(17)
C27 0.0366(16) 0.052(2) 0.0286(17) 0.0045(15) 0.0052(13) 0.0013(15)
C28 0.0368(16) 0.0435(18) 0.0305(17) 0.0010(14) 0.0069(13) 0.0033(14)
N29 0.0378(14) 0.0428(15) 0.0320(14) 0.0028(12) 0.0040(11) 0.0040(12)
C30 0.0356(16) 0.0408(17) 0.0290(16) -0.0002(13) 0.0048(13) 0.0008(13)
C31 0.0419(17) 0.0402(18) 0.0380(18) 0.0034(14) 0.0067(14) 0.0026(14)
C32 0.0440(19) 0.0440(19) 0.053(2) 0.0061(16) 0.0030(16) -0.0053(15)
C33 0.0361(17) 0.055(2) 0.046(2) 0.0063(16) 0.0015(15) -0.0026(15)
C41 0.082(4) 0.150(7) 0.074(4) 0.066(5) 0.030(3) 0.024(4)
C42 0.173(8) 0.182(9) 0.066(5) -0.008(5) 0.042(5) 0.039(7)
C43 0.092(6) 0.295(15) 0.162(10) 0.144(9) 0.055(6) 0.028(7)
C44 0.089(4) 0.074(4) 0.124(6) 0.039(4) -0.012(4) -0.026(3)
C45 0.208(10) 0.103(6) 0.194(10) 0.063(6) -0.051(8) -0.065(6)
C46 0.109(5) 0.105(5) 0.097(5) -0.002(4) -0.007(4) -0.013(4)
C47 0.059(3) 0.082(4) 0.102(5) 0.040(4) -0.011(3) 0.004(3)
C48 0.088(5) 0.185(8) 0.123(6) 0.092(6) -0.035(5) 0.011(5)
C49 0.056(3) 0.086(4) 0.138(6) 0.021(4) 0.023(4) 0.007(3)
C51 0.127(4) 0.073(3) 0.061(3) 0.015(2) -0.005(3) -0.012(3)
C52 0.197(7) 0.106(4) 0.080(4) -0.008(3) 0.066(4) -0.015(4)
C53 0.207(7) 0.079(4) 0.105(4) -0.018(3) -0.019(4) -0.036(4)
C54 0.084(3) 0.050(2) 0.074(3) 0.011(2) 0.026(2) 0.003(2)
C55 0.149(5) 0.053(3) 0.112(4) 0.031(3) 0.062(3) 0.007(3)
C56 0.124(4) 0.070(3) 0.094(4) -0.011(3) 0.030(3) -0.003(3)
C57 0.054(3) 0.181(6) 0.133(5) 0.082(5) 0.007(3) 0.021(3)
C58 0.065(3) 0.187(6) 0.195(7) 0.101(6) 0.003(4) 0.031(4)
C59 0.095(4) 0.259(9) 0.120(5) 0.044(5) 0.057(4) 0.067(5)

loop_
_atom_type_symbol
_atom_type_description
_atom_type_scat_dispersion_real
_atom_type_scat_dispersion_imag
_atom_type_scat_source
C C 0.0033 0.0016 'International Tables Vol C Tables 4.2.6.8 and 6.1.1.4'
H H 0.0000 0.0000 'International Tables Vol C Tables 4.2.6.8 and 6.1.1.4'
N N 0.0061 0.0033 'International Tables Vol C Tables 4.2.6.8 and 6.1.1.4'
O O 0.0106 0.0060 'International Tables Vol C Tables 4.2.6.8 and 6.1.1.4'
Si Si 0.0817 0.0704 'International Tables Vol C Tables 4.2.6.8 and 6.1.1.4'

loop_
_geom_angle_atom_site_label_1
_geom_angle_atom_site_label_2
_geom_angle_atom_site_label_3
_geom_angle
C47 Si1 C2 110.2(2)
C2 Si1 C47B 108.2(7)
C2 Si1 C41B 103.3(6)
C47B Si1 C41B 121.4(9)
C47 Si1 C41 112.9(3)
C2 Si1 C41 103.6(2)
C47 Si1 C44 112.3(3)
C2 Si1 C44 107.1(2)
C41 Si1 C44 110.1(3)
C2 Si1 C44B 103.3(5)
C47B Si1 C44B 109.9(9)
C41B Si1 C44B 109.1(9)
C4 Si2 C57 104.96(19)
C4 Si2 C54 108.01(16)
C57 Si2 C54 117.1(3)
C4 Si2 C51 105.59(19)
C57 Si2 C51 110.3(3)
C54 Si2 C51 110.09(19)
C2 C1 C11 179.1(4)
C1 C2 Si1 171.0(3)
C4 C3 C31 177.9(4)
C3 C4 Si2 172.3(3)
C33 C11 C12 118.1(3)
C33 C11 C1 122.1(3)
C12 C11 C1 119.8(3)
N13 C12 C30 120.4(2)
N13 C12 C11 119.5(3)
C30 C12 C11 120.1(3)
C14 N13 C12 118.7(2)
N13 C14 C28 120.8(3)
N13 C14 C15 114.1(2)
C28 C14 C15 125.1(3)
C16 C15 C20 118.5(3)
C16 C15 C14 117.5(3)
C20 C15 C14 123.7(3)
C17 C16 C15 121.4(3)
C17 C16 H16 119.3
C15 C16 H16 119.3
C18 C17 C16 119.8(3)
C18 C17 H17 120.1
C16 C17 H17 120.1
C19 C18 C17 119.8(3)
C19 C18 H18 120.1
C17 C18 H18 120.1
C18 C19 C20 121.0(3)
C18 C19 H19 119.5
C20 C19 H19 119.5
C19 C20 C15 119.4(3)
C19 C20 C21 115.8(3)
C15 C20 C21 124.8(3)
O21 C21 C22 120.2(3)
O21 C21 C20 120.3(3)
C22 C21 C20 118.8(3)
C23 C22 C27 119.2(3)
C23 C22 C21 115.5(3)
C27 C22 C21 125.3(3)
C24 C23 C22 121.6(3)
C24 C23 H23 119.2
C22 C23 H23 119.2
C23 C24 C25 119.5(3)
C23 C24 H24 120.2
C25 C24 H24 120.2
C26 C25 C24 119.9(3)
C26 C25 H25 120.1
C24 C25 H25 120.1
C25 C26 C27 121.3(3)
C25 C26 H26 119.4
C27 C26 H26 119.4
C26 C27 C22 118.5(3)
C26 C27 C28 117.5(3)
C22 C27 C28 123.7(3)
N29 C28 C14 120.6(2)
N29 C28 C27 113.9(3)
C14 C28 C27 125.4(3)
C28 N29 C30 118.7(2)
N29 C30 C12 120.6(3)
N29 C30 C31 119.4(3)
C12 C30 C31 119.9(2)
C32 C31 C30 118.7(3)
C32 C31 C3 122.1(3)
C30 C31 C3 119.2(3)
C31 C32 C33 121.2(3)
C31 C32 H32 119.4
C33 C32 H32 119.4
C11 C33 C32 121.9(3)
C11 C33 H33 119.0
C32 C33 H33 119.0
C43 C41 C42 112.2(8)
C43 C41 Si1 114.1(6)
C42 C41 Si1 109.1(4)
C43 C41 H41 107.0
C42 C41 H41 107.0
Si1 C41 H41 107.0
C41 C42 H42A 109.5
C41 C42 H42B 109.5
H42A C42 H42B 109.5
C41 C42 H42C 109.5
H42A C42 H42C 109.5
H42B C42 H42C 109.5
C41 C43 H43A 109.5
C41 C43 H43B 109.5
H43A C43 H43B 109.5
C41 C43 H43C 109.5
H43A C43 H43C 109.5
H43B C43 H43C 109.5
C46 C44 C45 111.5(5)
C46 C44 Si1 119.7(5)
C45 C44 Si1 114.1(5)
C46 C44 H44 102.9
C45 C44 H44 102.9
Si1 C44 H44 102.9
C44 C45 H45A 109.5
C44 C45 H45B 109.5
H45A C45 H45B 109.5
C44 C45 H45C 109.5
H45A C45 H45C 109.5
H45B C45 H45C 109.5
C44 C46 H46A 109.5
C44 C46 H46B 109.5
H46A C46 H46B 109.5
C44 C46 H46C 109.5
H46A C46 H46C 109.5
H46B C46 H46C 109.5
C49 C47 C48 114.1(5)
C49 C47 Si1 111.0(4)
C48 C47 Si1 113.2(4)
C49 C47 H47 105.9
C48 C47 H47 105.9
Si1 C47 H47 105.9
C47 C48 H48A 109.5
C47 C48 H48B 109.5
H48A C48 H48B 109.5
C47 C48 H48C 109.5
H48A C48 H48C 109.5
H48B C48 H48C 109.5
C47 C49 H49A 109.5
C47 C49 H49B 109.5
H49A C49 H49B 109.5
C47 C49 H49C 109.5
H49A C49 H49C 109.5
H49B C49 H49C 109.5
C52 C51 C53 109.8(5)
C52 C51 Si2 110.9(3)
C53 C51 Si2 111.9(4)
C52 C51 H51 108.0
C53 C51 H51 108.0
Si2 C51 H51 108.0
C51 C52 H52A 109.5
C51 C52 H52B 109.5
H52A C52 H52B 109.5
C51 C52 H52C 109.5
H52A C52 H52C 109.5
H52B C52 H52C 109.5
C51 C53 H53A 109.5
C51 C53 H53B 109.5
H53A C53 H53B 109.5
C51 C53 H53C 109.5
H53A C53 H53C 109.5
H53B C53 H53C 109.5
C56 C54 C55 112.0(4)
C56 C54 Si2 113.6(3)
C55 C54 Si2 114.1(3)
C56 C54 H54 105.4
C55 C54 H54 105.4
Si2 C54 H54 105.4
C54 C55 H55A 109.5
C54 C55 H55B 109.5
H55A C55 H55B 109.5
C54 C55 H55C 109.5
H55A C55 H55C 109.5
H55B C55 H55C 109.5
C54 C56 H56A 109.5
C54 C56 H56B 109.5
H56A C56 H56B 109.5
C54 C56 H56C 109.5
H56A C56 H56C 109.5
H56B C56 H56C 109.5
C59 C57 C58 114.9(5)
C59 C57 Si2 117.9(4)
C58 C57 Si2 115.4(4)
C59 C57 H57 101.6
C58 C57 H57 101.6
Si2 C57 H57 101.6
C57 C58 H58A 109.5
C57 C58 H58B 109.5
H58A C58 H58B 109.5
C57 C58 H58C 109.5
H58A C58 H58C 109.5
H58B C58 H58C 109.5
C57 C59 H59A 109.5
C57 C59 H59B 109.5
H59A C59 H59B 109.5
C57 C59 H59C 109.5
H59A C59 H59C 109.5
H59B C59 H59C 109.5
C42B C41B C43B 109.7(16)
C42B C41B Si1 119.0(15)
C43B C41B Si1 120.3(13)
C42B C41B H41B 101.2
C43B C41B H41B 101.2
Si1 C41B H41B 101.2
C41B C42B H42D 109.5
C41B C42B H42E 109.5
H42D C42B H42E 109.5
C41B C42B H42F 109.5
H42D C42B H42F 109.5
H42E C42B H42F 109.5
C41B C43B H43D 109.5
C41B C43B H43E 109.5
H43D C43B H43E 109.5
C41B C43B H43F 109.5
H43D C43B H43F 109.5
H43E C43B H43F 109.5
C46B C44B C45B 111.7(16)
C46B C44B Si1 119.2(15)
C45B C44B Si1 116.7(13)
C46B C44B H44B 101.9
C45B C44B H44B 101.9
Si1 C44B H44B 101.9
C44B C45B H45D 109.5
C44B C45B H45E 109.5
H45D C45B H45E 109.5
C44B C45B H45F 109.5
H45D C45B H45F 109.5
H45E C45B H45F 109.5
C44B C46B H46D 109.5
C44B C46B H46E 109.5
H46D C46B H46E 109.5
C44B C46B H46F 109.5
H46D C46B H46F 109.5
H46E C46B H46F 109.5
C49B C47B C48B 115.0(17)
C49B C47B Si1 109.3(14)
C48B C47B Si1 111.1(13)
C49B C47B H47B 107.0
C48B C47B H47B 107.0
Si1 C47B H47B 107.0
C47B C48B H48D 109.5
C47B C48B H48E 109.5
H48D C48B H48E 109.5
C47B C48B H48F 109.5
H48D C48B H48F 109.5
H48E C48B H48F 109.5
C47B C49B H49D 109.5
C47B C49B H49E 109.5
H49D C49B H49E 109.5
C47B C49B H49F 109.5
H49D C49B H49F 109.5
H49E C49B H49F 109.5

loop_
_geom_bond_atom_site_label_1
_geom_bond_atom_site_label_2
_geom_bond_distance
Si1 C47 1.827(5)
Si1 C2 1.835(4)
Si1 C47B 1.842(12)
Si1 C41B 1.884(12)
Si1 C41 1.899(6)
Si1 C44 1.903(6)
Si1 C44B 1.941(11)
Si2 C4 1.830(3)
Si2 C57 1.863(5)
Si2 C54 1.877(4)
Si2 C51 1.885(5)
C1 C2 1.209(4)
C1 C11 1.430(4)
C3 C4 1.206(4)
C3 C31 1.440(4)
C11 C33 1.375(4)
C11 C12 1.428(4)
C12 N13 1.357(4)
C12 C30 1.407(4)
N13 C14 1.321(3)
C14 C28 1.434(4)
C14 C15 1.485(4)
C15 C16 1.386(4)
C15 C20 1.400(4)
C16 C17 1.384(4)
C16 H16 0.9500
C17 C18 1.377(5)
C17 H17 0.9500
C18 C19 1.372(5)
C18 H18 0.9500
C19 C20 1.397(4)
C19 H19 0.9500
C20 C21 1.487(4)
C21 O21 1.221(4)
C21 C22 1.483(4)
C22 C23 1.397(4)
C22 C27 1.407(4)
C23 C24 1.363(5)
C23 H23 0.9500
C24 C25 1.388(5)
C24 H24 0.9500
C25 C26 1.387(4)
C25 H25 0.9500
C26 C27 1.387(4)
C26 H26 0.9500
C27 C28 1.492(4)
C28 N29 1.322(4)
N29 C30 1.353(3)
C30 C31 1.426(4)
C31 C32 1.372(4)
C32 C33 1.396(4)
C32 H32 0.9500
C33 H33 0.9500
C41 C43 1.509(9)
C41 C42 1.555(8)
C41 H41 1.0000
C42 H42A 0.9800
C42 H42B 0.9800
C42 H42C 0.9800
C43 H43A 0.9800
C43 H43B 0.9800
C43 H43C 0.9800
C44 C46 1.474(7)
C44 C45 1.518(7)
C44 H44 1.0000
C45 H45A 0.9800
C45 H45B 0.9800
C45 H45C 0.9800
C46 H46A 0.9800
C46 H46B 0.9800
C46 H46C 0.9800
C47 C49 1.530(7)
C47 C48 1.551(7)
C47 H47 1.0000
C48 H48A 0.9800
C48 H48B 0.9800
C48 H48C 0.9800
C49 H49A 0.9800
C49 H49B 0.9800
C49 H49C 0.9800
C51 C52 1.524(6)
C51 C53 1.530(6)
C51 H51 1.0000
C52 H52A 0.9800
C52 H52B 0.9800
C52 H52C 0.9800
C53 H53A 0.9800
C53 H53B 0.9800
C53 H53C 0.9800
C54 C56 1.516(5)
C54 C55 1.522(5)
C54 H54 1.0000
C55 H55A 0.9800
C55 H55B 0.9800
C55 H55C 0.9800
C56 H56A 0.9800
C56 H56B 0.9800
C56 H56C 0.9800
C57 C59 1.432(7)
C57 C58 1.503(6)
C57 H57 1.0000
C58 H58A 0.9800
C58 H58B 0.9800
C58 H58C 0.9800
C59 H59A 0.9800
C59 H59B 0.9800
C59 H59C 0.9800
C41B C42B 1.516(13)
C41B C43B 1.520(13)
C41B H41B 1.0000
C42B H42D 0.9800
C42B H42E 0.9800
C42B H42F 0.9800
C43B H43D 0.9800
C43B H43E 0.9800
C43B H43F 0.9800
C44B C46B 1.480(13)
C44B C45B 1.511(13)
C44B H44B 1.0000
C45B H45D 0.9800
C45B H45E 0.9800
C45B H45F 0.9800
C46B H46D 0.9800
C46B H46E 0.9800
C46B H46F 0.9800
C47B C49B 1.490(14)
C47B C48B 1.541(14)
C47B H47B 1.0000
C48B H48D 0.9800
C48B H48E 0.9800
C48B H48F 0.9800
C49B H49D 0.9800
C49B H49E 0.9800
C49B H49F 0.9800

loop_
_geom_torsion_atom_site_label_1
_geom_torsion_atom_site_label_2
_geom_torsion_atom_site_label_3
_geom_torsion_atom_site_label_4
_geom_torsion
C33 C11 C12 N13 177.6(3)
C1 C11 C12 N13 -2.7(4)
C33 C11 C12 C30 -0.9(4)
C1 C11 C12 C30 178.8(3)
C30 C12 N13 C14 -2.6(4)
C11 C12 N13 C14 178.8(3)
C12 N13 C14 C28 -1.2(4)
C12 N13 C14 C15 177.5(2)
N13 C14 C15 C16 -33.6(4)
C28 C14 C15 C16 144.9(3)
N13 C14 C15 C20 140.7(3)
C28 C14 C15 C20 -40.8(4)
C20 C15 C16 C17 0.9(4)
C14 C15 C16 C17 175.5(3)
C15 C16 C17 C18 -1.8(5)
C16 C17 C18 C19 0.2(5)
C17 C18 C19 C20 2.2(5)
C18 C19 C20 C15 -3.1(5)
C18 C19 C20 C21 175.7(3)
C16 C15 C20 C19 1.5(4)
C14 C15 C20 C19 -172.7(3)
C16 C15 C20 C21 -177.3(3)
C14 C15 C20 C21 8.5(5)
C19 C20 C21 O21 39.6(4)
C15 C20 C21 O21 -141.6(3)
C19 C20 C21 C22 -130.8(3)
C15 C20 C21 C22 48.0(4)
O21 C21 C22 C23 -38.1(4)
C20 C21 C22 C23 132.3(3)
O21 C21 C22 C27 142.5(3)
C20 C21 C22 C27 -47.1(4)
C27 C22 C23 C24 1.3(5)
C21 C22 C23 C24 -178.2(3)
C22 C23 C24 C25 -0.9(5)
C23 C24 C25 C26 -0.3(6)
C24 C25 C26 C27 1.1(6)
C25 C26 C27 C22 -0.7(5)
C25 C26 C27 C28 -173.9(3)
C23 C22 C27 C26 -0.5(5)
C21 C22 C27 C26 178.9(3)
C23 C22 C27 C28 172.3(3)
C21 C22 C27 C28 -8.3(5)
N13 C14 C28 N29 4.1(4)
C15 C14 C28 N29 -174.4(3)
N13 C14 C28 C27 -177.5(3)
C15 C14 C28 C27 4.0(5)
C26 C27 C28 N29 26.8(4)
C22 C27 C28 N29 -146.0(3)
C26 C27 C28 C14 -151.7(3)
C22 C27 C28 C14 35.5(5)
C14 C28 N29 C30 -2.9(4)
C27 C28 N29 C30 178.5(3)
C28 N29 C30 C12 -0.9(4)
C28 N29 C30 C31 -179.4(3)
N13 C12 C30 N29 3.8(4)
C11 C12 C30 N29 -177.7(3)
N13 C12 C30 C31 -177.7(3)
C11 C12 C30 C31 0.8(4)
N29 C30 C31 C32 178.1(3)
C12 C30 C31 C32 -0.4(4)
N29 C30 C31 C3 -3.8(4)
C12 C30 C31 C3 177.6(3)
C30 C31 C32 C33 0.1(5)
C3 C31 C32 C33 -177.8(3)
C12 C11 C33 C32 0.7(5)
C1 C11 C33 C32 -179.0(3)
C31 C32 C33 C11 -0.3(5)
C47 Si1 C41 C43 -177.9(7)
C2 Si1 C41 C43 -58.6(8)
C44 Si1 C41 C43 55.7(8)
C47 Si1 C41 C42 -51.5(5)
C2 Si1 C41 C42 67.8(4)
C44 Si1 C41 C42 -177.9(4)
C2 Si1 C47 C49 70.4(4)
C41 Si1 C47 C49 -174.2(4)
C44 Si1 C47 C49 -49.0(5)
C2 Si1 C47 C48 -159.8(5)
C41 Si1 C47 C48 -44.4(6)
C44 Si1 C47 C48 80.8(6)
C4 Si2 C51 C52 61.0(4)
C57 Si2 C51 C52 173.9(4)
C54 Si2 C51 C52 -55.3(4)
C4 Si2 C51 C53 -62.1(4)
C57 Si2 C51 C53 50.9(4)
C54 Si2 C51 C53 -178.4(4)
C4 Si2 C54 C56 62.3(4)
C57 Si2 C54 C56 -55.8(4)
C51 Si2 C54 C56 177.1(3)
C4 Si2 C54 C55 -167.6(3)
C57 Si2 C54 C55 74.3(4)
C51 Si2 C54 C55 -52.8(4)
C4 Si2 C57 C59 -40.5(6)
C54 Si2 C57 C59 79.3(6)
C51 Si2 C57 C59 -153.8(5)
C4 Si2 C57 C58 178.4(5)
C54 Si2 C57 C58 -61.8(6)
C51 Si2 C57 C58 65.1(6)
C2 Si1 C41B C42B -172(2)
C47B Si1 C41B C42B 67(3)
C44B Si1 C41B C42B -63(2)
C2 Si1 C41B C43B -32(2)
C47B Si1 C41B C43B -153(2)
C44B Si1 C41B C43B 78(2)
C2 Si1 C47B C49B -82.9(18)
C41B Si1 C47B C49B 36(2)
C44B Si1 C47B C49B 165.0(17)
C2 Si1 C47B C48B 45.2(18)
C41B Si1 C47B C48B 164.1(16)
C44B Si1 C47B C48B -67.0(18)
